data_2000209
loop_
_publ_author_name
'Burns, J. H.'
'Lumetta, G. J.'

_publ_section_title
;
 Complexes of manganese and zinc
 di-<i>tert</i>-butylnaphthalenesulfonate with cyclohexano-15-crown-5
 ether toluene solvate
;
_journal_issue 10
_journal_name_full 'Acta Crystallographica Section C'
_journal_page_first 2069
_journal_page_last 2073
_journal_paper_doi 10.1107/S0108270191003797
_journal_volume 47
_journal_year 1991
_chemical_formula_sum 'C57 H82 Mn O12 S2'
_symmetry_cell_setting monoclinic
_symmetry_space_group_name_H-M 'P 1 21/c 1'
_cell_angle_alpha 90
_cell_angle_beta 116.400(10)
_cell_angle_gamma 90
_cell_formula_units_Z 4
_cell_length_a 12.7370(10)
_cell_length_b 39.460(4)
_cell_length_c 12.7650(10)
_cell_volume 5746.6(10)
_diffrn_radiation_type Mo
_diffrn_radiation_wavelength 0.71073
_exptl_absorpt_coefficient_mu .347
_exptl_crystal_density_diffrn 1.25
_exptl_crystal_density_meas 1.24
_exptl_crystal_F_000 2308
_cod_data_source_file cr0288.cif
_cod_data_source_block cr0288_structure_1_of_2
_cod_original_cell_volume 5747(2)
_cod_original_formula_sum 'Mn1 C57 H82 S2 O12'
_cod_database_code 2000209

loop_
_atom_site_label
_atom_site_fract_x
_atom_site_fract_y
_atom_site_fract_z
_atom_site_U_iso_or_equiv
Mn .67770(10) .09322(4) .01490(10) 4.31(4)
S(1) .6913(2) -.03421(7) -.0462(2) 4.95(7)
S(2) .7328(2) .16263(6) .8898(2) 3.93(6)
O(1) .5136(6) .1124(2) .0158(5) 6.5(2)
O(2) .5264(5) .0878(2) -.1689(5) 6.0(2)
O(3) .7462(6) .0649(2) -.0837(6) 7.9(2)
O(4) .8669(6) .0783(2) .1295(6) 7.0(2)
O(5) .7214(6) .1154(2) .1938(5) 6.5(2)
O(6) .7137(6) -.0152(2) .0590(5) 6.8(2)
O(7) .7259(6) -.0171(2) -.1248(5) 6.8(2)
O(8) .5718(5) -.0468(2) -.1047(5) 5.9(2)
O(9) .7366(5) .1401(2) .9844(5) 4.8(2)
O(10) .6688(5) .1476(2) .7759(5) 5.7(2)
O(11) .8485(4) .1743(2) .9142(5) 5.0(2)
O(12) .6238(5) .0467(2) .0672(5) 5.3(2)
C(1) .4173(8) .1187(3) -.0953(9) 7.8(4)
C(2) .4156(9) .0899(4) -.1710(10) 8.2(4)
C(3) .5520(10) .0580(4) -.2230(10) 11.1(5)
C(4) .6730(10) .0601(4) -.2040(10) 11.5(4)
C(5) .8680(10) .0568(3) -.0410(10) 9.4(4)
C(6) .9270(10) .0778(4) .0600(10) 9.7(4)
C(7) .9144(9) .1002(4) .2310(10) 9.2(4)
C(8) .8270(10) .1010(3) .2770(10) 9.4(5)
C(9) .6208(9) .1140(4) .2192(8) 8.4(4)
C(10) .6470(10) .1330(4) .3350(10) 11.7(5)
C(11) .6770(10) .1708(5) .3270(10) 14.2(6)
C(12) .5720(10) .1857(4) .2230(10) 13.4(6)
C(13) .5440(10) .1661(4) .1070(10) 11.7(5)
C(14) .5240(10) .1308(3) .1130(9) 7.5(4)
C(15) .7803(7) -.0712(2) .0021(7) 3.5(2)
C(16) .7798(6) -.0960(2) -.0796(6) 3.2(2)
C(17) .7132(6) -.0936(2) -.2022(6) 3.5(2)
C(18) .7187(7) -.1176(3) -.2768(7) 4.6(3)
C(19) .7936(8) -.1460(3) -.2270(8) 5.6(3)
C(20) .8572(8) -.1492(3) -.1106(8) 5.2(3)
C(21) .8529(7) -.1242(2) -.0329(7) 4.0(3)
C(22) .9246(7) -.1280(2) .0899(7) 4.4(3)
C(23) .9241(7) -.1041(2) .1672(7) 4.3(3)
C(24) .8499(7) -.0758(2) .1204(7) 4.2(3)
C(25) .6467(8) -.1150(3) -.4116(7) 6.1(3)
C(26) .2630(10) .1105(4) .4618(9) 9.9(4)
C(27) .4400(10) .0851(3) .4487(9) 7.5(4)
C(28) .4220(10) .3499(3) .9570(10) 8.7(4)
C(29) .9993(8) -.1074(3) .3015(8) 5.8(3)
C(30A) .9350(10) .1423(5) .6630(10) 7.6(5)
C(30B) .870(3) .4070(10) .170(3) 4.8(9)
C(30C) .9240(10) .4243(5) .1490(10) 7.4(5)
C(30D) .021(3) .4240(10) .135(3) 6.0(10)
C(30E) .047(4) .3660(10) .152(4) 8.0(10)
C(30F) .867(4) .3750(10) .173(4) 4.0(10)
C(30G) .0860(10) .3941(5) .1400(10) 7.6(4)
C(31) .6513(6) .1983(2) .8946(6) 3.1(2)
C(32) .6930(6) .2205(2) .9921(6) 2.7(2)
C(33) .7999(6) .2167(2) 1.0953(7) 3.3(2)
C(34) .8348(6) .2393(2) 1.1884(7) 3.6(2)
C(35) .7655(7) .2675(3) 1.1785(7) 4.4(3)
C(36) .6608(7) .2717(2) 1.0815(7) 4.6(3)
C(37) .6180(7) .2488(2) .9847(7) 3.8(2)
C(38) .5046(7) .2520(3) .8876(7) 4.0(3)
C(39) .4636(7) .2297(2) .7974(7) 3.8(2)
C(40) .5416(7) .2028(2) .8019(7) 3.9(3)
C(41) .9488(7) .2358(3) 1.3004(8) 5.2(3)
C(42) .0187(9) .2956(3) .7949(9) 7.9(4)
C(43) .9225(9) .2653(4) .9069(8) 8.0(4)
C(44) 1.0240(10) .2685(3) 1.3110(10) 8.8(4)
C(45) .3425(7) .2319(3) .6927(7) 5.2(3)
C(46) .3557(9) .2357(3) .5798(7) 7.1(4)
C(47) .2740(8) .2378(3) .2041(9) 7.1(3)
C(48) .2748(9) .3018(3) .1870(10) 7.9(4)
C(49) .116(2) .0160(5) .302(2) 18.7(9)
C(50) .1900(10) .0087(4) .424(2) 15.3(8)
C(51) .2810(10) -.0024(4) .453(2) 14.7(7)
C(52) .369(2) -.0143(5) .560(3) 36(2)
C(53) .342(2) -.0094(6) .642(2) 25.0(10)
C(54) .236(2) .0034(5) .634(2) 22.0(10)
C(55) .154(2) .0126(4) .5140(10) 21.2(6)
H1 .429 .140 -.129 ?
H2 .342 .119 -.089 ?
H3 .397 .068 -.143 ?
H4 .355 .094 -.254 ?
H5 .492 .057 -.308 ?
H6 .537 .037 -.184 ?
H7 .692 .038 -.233 ?
H8 .679 .079 -.253 ?
H9 .889 .065 -.107 ?
H10 .880 .033 -.027 ?
H11 1.008 .068 .106 ?
H12 .937 .102 .038 ?
H13 .924 .125 .208 ?
H14 .991 .093 .294 ?
H15 .809 .078 .296 ?
H16 .853 .115 .352 ?
H17 .600 .090 .233 ?
H18 .714 .121 .405 ?
H19 .576 .132 .353 ?
H20 .753 .172 .317 ?
H21 .696 .183 .404 ?
H22 .589 .210 .214 ?
H23 .502 .185 .240 ?
H24 .610 .170 .085 ?
H25 .471 .178 .041 ?
H26 .445 .132 .122 ?
H27 .658 -.073 -.237 ?
H28 .798 -.164 -.282 ?
H29 .909 -.170 -.078 ?
H30 .978 -.148 .121 ?
H31 .848 -.058 .178 ?
H32 .853 .197 1.101 ?
H33 .793 .285 1.242 ?
H34 .609 .292 1.077 ?
H35 .453 .272 .885 ?
H36 .516 .186 .734 ?
H37 .657 .024 .064 ?
H38 .552 .047 .081 ?
